data_7106259
loop_
_publ_author_name
'Allison L. Brazeau'
'Anton S. Nikouline'
'Paul J. Ragogna'

_publ_section_title
;
 A base-stabilised arsenic(III) dication
;
_journal_name_full Chem.Commun.
_journal_page_first 4817
_journal_paper_doi 10.1039/c1cc10949a
_journal_volume 47
_journal_year 2011
_chemical_formula_moiety 'C28 H34 As Cl N3, C F3 O3 S'
_chemical_formula_sum 'C29 H34 As Cl F3 N3 O3 S'
_chemical_formula_weight 672.02
_chemical_name_systematic
;
?
;
_space_group_IT_number 2
_symmetry_cell_setting triclinic
_symmetry_space_group_name_Hall '-P 1'
_symmetry_space_group_name_H-M 'P -1'
_atom_sites_solution_hydrogens geom
_atom_sites_solution_primary direct
_atom_sites_solution_secondary difmap
_audit_creation_method SHELXL-97
_cell_angle_alpha 88.43(3)
_cell_angle_beta 79.28(3)
_cell_angle_gamma 70.44(3)
_cell_formula_units_Z 2
_cell_length_a 8.4795(17)
_cell_length_b 11.348(2)
_cell_length_c 17.240(3)
_cell_measurement_reflns_used 6833
_cell_measurement_temperature 150(2)
_cell_measurement_theta_max 27.48
_cell_measurement_theta_min 1.00
_cell_volume 1534.8(6)
_computing_cell_refinement 'DENZO-SMN (Otwinowski & Minor, 1997)'
_computing_data_collection 'COLLECT (Nonius, 1997-2001)'
_computing_data_reduction DENZO-SMN
_computing_molecular_graphics 'SHELXTL/PC (Sheldrick, 2001)'
_computing_publication_material SHELXTL/PC
_computing_structure_refinement 'SHELXL-97 (Sheldrick, 2008)'
_computing_structure_solution 'SHELXS-97 (Sheldrick, 2008)'
_diffrn_ambient_temperature 150(2)
_diffrn_measured_fraction_theta_full 0.993
_diffrn_measured_fraction_theta_max 0.993
_diffrn_measurement_device_type 'Nonius Kappa-CCD'
_diffrn_measurement_method '\f scans, and \w scans'
_diffrn_radiation_monochromator graphite
_diffrn_radiation_source 'fine-focus sealed tube'
_diffrn_radiation_type MoK\a
_diffrn_radiation_wavelength 0.71073
_diffrn_reflns_av_R_equivalents 0.0444
_diffrn_reflns_av_sigmaI/netI 0.0723
_diffrn_reflns_limit_h_max 11
_diffrn_reflns_limit_h_min -11
_diffrn_reflns_limit_k_max 14
_diffrn_reflns_limit_k_min -14
_diffrn_reflns_limit_l_max 22
_diffrn_reflns_limit_l_min -22
_diffrn_reflns_number 13014
_diffrn_reflns_theta_full 27.62
_diffrn_reflns_theta_max 27.62
_diffrn_reflns_theta_min 1.20
_exptl_absorpt_coefficient_mu 1.316
_exptl_absorpt_correction_T_max 0.8688
_exptl_absorpt_correction_T_min 0.7607
_exptl_absorpt_correction_type multi-scan
_exptl_absorpt_process_details 'DENZO-SMN (Otwinowski & Minor, 1997)'
_exptl_crystal_colour colourless
_exptl_crystal_density_diffrn 1.454
_exptl_crystal_density_method 'not measured'
_exptl_crystal_description cube
_exptl_crystal_F_000 692
_exptl_crystal_size_max 0.22
_exptl_crystal_size_mid 0.20
_exptl_crystal_size_min 0.11
_refine_diff_density_max 0.769
_refine_diff_density_min -1.217
_refine_diff_density_rms 0.230
_refine_ls_extinction_method none
_refine_ls_goodness_of_fit_ref 1.083
_refine_ls_hydrogen_treatment constr
_refine_ls_matrix_type full
_refine_ls_number_parameters 370
_refine_ls_number_reflns 7074
_refine_ls_number_restraints 0
_refine_ls_restrained_S_all 1.083
_refine_ls_R_factor_all 0.1017
_refine_ls_R_factor_gt 0.0599
_refine_ls_shift/su_max 0.001
_refine_ls_shift/su_mean 0.000
_refine_ls_structure_factor_coef Fsqd
_refine_ls_weighting_details 'calc w=1/[\s^2^(Fo^2^)+(0.1168P)^2^+0.0365P] where P=(Fo^2^+2Fc^2^)/3'
_refine_ls_weighting_scheme calc
_refine_ls_wR_factor_gt 0.1581
_refine_ls_wR_factor_ref 0.1966
_reflns_number_gt 4891
_reflns_number_total 7074
_reflns_threshold_expression >2sigma(I)
_cod_data_source_file c1cc10949a.txt
_cod_data_source_block 2Cl[OTf]
_cod_original_cell_volume 1534.8(5)
_cod_original_sg_symbol_Hall -P1
_cod_original_sg_symbol_H-M P-1
_cod_database_code 7106259

loop_
_symmetry_equiv_pos_as_xyz
'x, y, z'
'-x, -y, -z'

loop_
_atom_site_label
_atom_site_type_symbol
_atom_site_fract_x
_atom_site_fract_y
_atom_site_fract_z
_atom_site_U_iso_or_equiv
_atom_site_adp_type
_atom_site_occupancy
_atom_site_symmetry_multiplicity
_atom_site_calc_flag
_atom_site_refinement_flags
_atom_site_disorder_assembly
_atom_site_disorder_group
As1 As 0.74626(5) 0.05497(4) 0.27256(3) 0.02757(16) Uani 1 1 d . . .
S1 S 1.12746(16) -0.13058(13) 0.16885(8) 0.0440(3) Uani 1 1 d . . .
N1 N 0.6099(4) -0.0228(3) 0.2335(2) 0.0261(7) Uani 1 1 d . . .
N2 N 0.4998(4) 0.1486(3) 0.3041(2) 0.0283(8) Uani 1 1 d . . .
N3 N 0.3147(4) 0.0805(3) 0.2403(2) 0.0285(8) Uani 1 1 d . . .
H3A H 0.3144 0.0363 0.1992 0.034 Uiso 1 1 calc R . .
C4 C 0.6730(5) -0.3451(4) 0.1660(3) 0.0316(10) Uani 1 1 d . . .
H4A H 0.6780 -0.4239 0.1876 0.038 Uiso 1 1 calc R . .
C5 C 0.6958(5) -0.3358(4) 0.0845(3) 0.0331(10) Uani 1 1 d . . .
C11 C 0.4068(5) 0.2791(4) 0.3225(3) 0.0270(9) Uani 1 1 d . . .
C1 C 0.4631(5) 0.0710(4) 0.2583(2) 0.0252(9) Uani 1 1 d . . .
C7 C 0.6589(5) -0.1159(4) 0.1016(3) 0.0313(10) Uani 1 1 d . . .
C16 C 0.3200(5) 0.3160(4) 0.3992(3) 0.0294(9) Uani 1 1 d . . .
C2 C 0.6380(5) -0.1297(4) 0.1837(2) 0.0245(9) Uani 1 1 d . . .
C15 C 0.2234(5) 0.4413(4) 0.4148(3) 0.0351(10) Uani 1 1 d . . .
H15A H 0.1592 0.4668 0.4665 0.042 Uiso 1 1 calc R . .
C12 C 0.4115(6) 0.3667(4) 0.2637(3) 0.0319(10) Uani 1 1 d . . .
C3 C 0.6431(5) -0.2443(4) 0.2174(3) 0.0285(9) Uani 1 1 d . . .
C14 C 0.2166(6) 0.5303(4) 0.3584(3) 0.0375(11) Uani 1 1 d . . .
C9 C 0.7278(7) -0.4475(5) 0.0311(3) 0.0463(12) Uani 1 1 d . . .
H9A H 0.7314 -0.5208 0.0631 0.069 Uiso 1 1 calc R . .
H9B H 0.8370 -0.4639 -0.0053 0.069 Uiso 1 1 calc R . .
H9C H 0.6360 -0.4305 0.0009 0.069 Uiso 1 1 calc R . .
C6 C 0.6876(6) -0.2214(4) 0.0538(3) 0.0367(10) Uani 1 1 d . . .
H6A H 0.7020 -0.2136 -0.0018 0.044 Uiso 1 1 calc R . .
C19 C 0.3309(6) 0.2262(5) 0.4662(3) 0.0393(11) Uani 1 1 d . . .
H19A H 0.4043 0.1420 0.4461 0.059 Uiso 1 1 calc R . .
H19B H 0.2167 0.2250 0.4890 0.059 Uiso 1 1 calc R . .
H19C H 0.3789 0.2536 0.5070 0.059 Uiso 1 1 calc R . .
C8 C 0.6171(7) -0.2595(5) 0.3043(3) 0.0444(12) Uani 1 1 d . . .
H8A H 0.6265 -0.3464 0.3157 0.067 Uiso 1 1 calc R . .
H8B H 0.5037 -0.2037 0.3289 0.067 Uiso 1 1 calc R . .
H8C H 0.7039 -0.2383 0.3257 0.067 Uiso 1 1 calc R . .
C13 C 0.3154(6) 0.4924(4) 0.2833(3) 0.0403(11) Uani 1 1 d . . .
H13A H 0.3175 0.5533 0.2445 0.048 Uiso 1 1 calc R . .
C10 C 0.6583(7) 0.0058(5) 0.0661(3) 0.0431(12) Uani 1 1 d . . .
H10A H 0.6772 -0.0033 0.0084 0.065 Uiso 1 1 calc R . .
H10B H 0.7492 0.0300 0.0813 0.065 Uiso 1 1 calc R . .
H10C H 0.5480 0.0704 0.0852 0.065 Uiso 1 1 calc R . .
C17 C 0.5223(6) 0.3293(4) 0.1836(3) 0.0420(11) Uani 1 1 d . . .
H17A H 0.5098 0.4034 0.1516 0.063 Uiso 1 1 calc R . .
H17B H 0.4878 0.2686 0.1576 0.063 Uiso 1 1 calc R . .
H17C H 0.6415 0.2913 0.1893 0.063 Uiso 1 1 calc R . .
C18 C 0.1116(8) 0.6652(5) 0.3769(4) 0.0628(16) Uani 1 1 d . . .
H18A H 0.0461 0.6744 0.4309 0.094 Uiso 1 1 calc R . .
H18B H 0.0334 0.6938 0.3397 0.094 Uiso 1 1 calc R . .
H18C H 0.1868 0.7154 0.3723 0.094 Uiso 1 1 calc R . .
O1 O 0.9623(4) -0.1270(3) 0.21199(19) 0.0384(8) Uani 1 1 d . . .
F1 F 1.3194(4) -0.2589(4) 0.0420(2) 0.0719(11) Uani 1 1 d . . .
C21 C 0.0937(5) 0.1220(4) 0.3587(3) 0.0297(9) Uani 1 1 d . . .
C20 C 0.1526(5) 0.1594(4) 0.2844(2) 0.0274(9) Uani 1 1 d . . .
F2 F 1.0591(4) -0.1954(4) 0.0391(2) 0.0874(14) Uani 1 1 d . . .
F3 F 1.1527(6) -0.3443(3) 0.1107(2) 0.1017(16) Uani 1 1 d . . .
C25 C 0.0564(5) 0.2665(4) 0.2505(3) 0.0339(10) Uani 1 1 d . . .
C24 C -0.0971(6) 0.3404(4) 0.2963(3) 0.0384(11) Uani 1 1 d . . .
H24A H -0.1637 0.4142 0.2748 0.046 Uiso 1 1 calc R . .
C26 C 0.1914(6) 0.0005(4) 0.3905(3) 0.0398(11) Uani 1 1 d . . .
H26A H 0.1293 -0.0109 0.4425 0.060 Uiso 1 1 calc R . .
H26B H 0.3040 0.0018 0.3956 0.060 Uiso 1 1 calc R . .
H26C H 0.2046 -0.0686 0.3543 0.060 Uiso 1 1 calc R . .
C28 C 0.1100(7) 0.2998(5) 0.1670(3) 0.0503(13) Uani 1 1 d . . .
H28A H 0.0293 0.3803 0.1559 0.075 Uiso 1 1 calc R . .
H28B H 0.1113 0.2348 0.1304 0.075 Uiso 1 1 calc R . .
H28C H 0.2243 0.3059 0.1604 0.075 Uiso 1 1 calc R . .
C29 C 1.1662(6) -0.2382(5) 0.0854(3) 0.0462(13) Uani 1 1 d . . .
O2 O 1.1371(8) -0.0188(5) 0.1361(3) 0.109(2) Uani 1 1 d . . .
O3 O 1.2610(5) -0.1889(6) 0.2113(3) 0.103(2) Uani 1 1 d . . .
C23 C -0.1562(6) 0.3106(4) 0.3720(3) 0.0361(11) Uani 1 1 d . . .
C22 C -0.0591(6) 0.2011(4) 0.4020(3) 0.0350(10) Uani 1 1 d . . .
H22A H -0.0984 0.1794 0.4538 0.042 Uiso 1 1 calc R . .
C27 C -0.3212(6) 0.3959(5) 0.4220(3) 0.0474(13) Uani 1 1 d . . .
H27A H -0.3723 0.4685 0.3917 0.071 Uiso 1 1 calc R . .
H27B H -0.2964 0.4244 0.4701 0.071 Uiso 1 1 calc R . .
H27C H -0.4008 0.3496 0.4364 0.071 Uiso 1 1 calc R . .
Cl1 Cl 0.77055(14) -0.03604(11) 0.38545(7) 0.0370(3) Uani 1 1 d . . .

loop_
_atom_site_aniso_label
_atom_site_aniso_U_11
_atom_site_aniso_U_22
_atom_site_aniso_U_33
_atom_site_aniso_U_23
_atom_site_aniso_U_13
_atom_site_aniso_U_12
As1 0.0269(3) 0.0246(2) 0.0312(3) -0.00138(18) -0.00552(18) -0.00838(18)
S1 0.0382(7) 0.0489(8) 0.0473(8) -0.0189(6) 0.0068(6) -0.0238(6)
N1 0.0217(17) 0.0248(18) 0.0281(19) -0.0032(15) -0.0019(14) -0.0043(14)
N2 0.0283(18) 0.0231(18) 0.033(2) -0.0025(15) -0.0060(15) -0.0076(15)
N3 0.0261(18) 0.033(2) 0.0262(19) -0.0048(16) -0.0034(14) -0.0103(16)
C4 0.033(2) 0.025(2) 0.036(3) -0.0017(19) -0.0082(19) -0.0079(19)
C5 0.030(2) 0.029(2) 0.039(3) -0.006(2) -0.0060(19) -0.0088(19)
C11 0.024(2) 0.021(2) 0.034(2) -0.0067(17) -0.0032(17) -0.0052(17)
C1 0.027(2) 0.026(2) 0.024(2) 0.0034(17) -0.0033(16) -0.0109(18)
C7 0.030(2) 0.028(2) 0.034(3) -0.0023(19) -0.0018(18) -0.0092(19)
C16 0.031(2) 0.027(2) 0.032(2) -0.0040(18) -0.0055(18) -0.0112(19)
C2 0.023(2) 0.024(2) 0.027(2) -0.0047(17) -0.0039(16) -0.0084(17)
C15 0.032(2) 0.033(2) 0.037(3) -0.007(2) -0.0014(19) -0.009(2)
C12 0.038(2) 0.027(2) 0.031(2) 0.0015(19) -0.0060(19) -0.012(2)
C3 0.028(2) 0.025(2) 0.030(2) -0.0009(18) -0.0062(18) -0.0057(18)
C14 0.036(2) 0.027(2) 0.046(3) -0.004(2) -0.008(2) -0.006(2)
C9 0.059(3) 0.034(3) 0.042(3) -0.012(2) -0.003(2) -0.014(2)
C6 0.041(3) 0.042(3) 0.027(2) -0.005(2) -0.0046(19) -0.013(2)
C19 0.047(3) 0.037(3) 0.034(3) 0.000(2) -0.004(2) -0.017(2)
C8 0.063(3) 0.030(3) 0.038(3) 0.003(2) -0.011(2) -0.012(2)
C13 0.048(3) 0.026(2) 0.045(3) 0.007(2) -0.009(2) -0.009(2)
C10 0.058(3) 0.037(3) 0.031(3) 0.002(2) -0.002(2) -0.017(2)
C17 0.054(3) 0.033(3) 0.038(3) 0.008(2) -0.004(2) -0.015(2)
C18 0.069(4) 0.034(3) 0.070(4) -0.008(3) -0.005(3) -0.001(3)
O1 0.0262(16) 0.0392(18) 0.047(2) -0.0123(15) 0.0005(14) -0.0096(14)
F1 0.0490(19) 0.090(3) 0.068(2) -0.041(2) 0.0164(16) -0.0228(19)
C21 0.030(2) 0.034(2) 0.028(2) -0.0004(19) -0.0060(18) -0.0150(19)
C20 0.022(2) 0.032(2) 0.028(2) -0.0029(18) -0.0030(17) -0.0094(18)
F2 0.054(2) 0.143(4) 0.055(2) -0.032(2) -0.0178(18) -0.013(2)
F3 0.173(5) 0.049(2) 0.077(3) -0.027(2) 0.024(3) -0.053(3)
C25 0.028(2) 0.036(2) 0.035(3) -0.001(2) -0.0060(19) -0.007(2)
C24 0.032(2) 0.034(3) 0.043(3) 0.000(2) -0.009(2) -0.002(2)
C26 0.046(3) 0.032(3) 0.037(3) 0.003(2) -0.005(2) -0.011(2)
C28 0.046(3) 0.056(3) 0.041(3) 0.014(3) -0.008(2) -0.008(3)
C29 0.036(3) 0.044(3) 0.056(3) -0.017(3) 0.004(2) -0.015(2)
O2 0.176(5) 0.066(3) 0.083(4) -0.029(3) 0.057(3) -0.080(4)
O3 0.035(2) 0.183(6) 0.080(3) -0.059(4) -0.014(2) -0.016(3)
C23 0.029(2) 0.036(3) 0.041(3) -0.009(2) -0.003(2) -0.010(2)
C22 0.036(2) 0.039(3) 0.031(2) -0.008(2) 0.0028(19) -0.018(2)
C27 0.038(3) 0.048(3) 0.046(3) -0.020(3) 0.000(2) -0.004(2)
Cl1 0.0428(6) 0.0351(6) 0.0329(6) 0.0032(5) -0.0124(5) -0.0101(5)

loop_
_atom_type_symbol
_atom_type_description
_atom_type_scat_dispersion_real
_atom_type_scat_dispersion_imag
_atom_type_scat_source
C C 0.0033 0.0016 'International Tables Vol C Tables 4.2.6.8 and 6.1.1.4'
H H 0.0000 0.0000 'International Tables Vol C Tables 4.2.6.8 and 6.1.1.4'
N N 0.0061 0.0033 'International Tables Vol C Tables 4.2.6.8 and 6.1.1.4'
O O 0.0106 0.0060 'International Tables Vol C Tables 4.2.6.8 and 6.1.1.4'
F F 0.0171 0.0103 'International Tables Vol C Tables 4.2.6.8 and 6.1.1.4'
S S 0.1246 0.1234 'International Tables Vol C Tables 4.2.6.8 and 6.1.1.4'
As As 0.0499 2.0058 'International Tables Vol C Tables 4.2.6.8 and 6.1.1.4'
Cl Cl 0.1484 0.1585 'International Tables Vol C Tables 4.2.6.8 and 6.1.1.4'

loop_
_geom_angle_atom_site_label_1
_geom_angle_atom_site_label_2
_geom_angle_atom_site_label_3
_geom_angle
_geom_angle_site_symmetry_1
_geom_angle_site_symmetry_3
_geom_angle_publ_flag
N1 As1 N2 67.51(14) . . ?
N1 As1 Cl1 100.73(11) . . ?
N2 As1 Cl1 94.90(11) . . ?
N1 As1 O1 80.68(12) . . ?
N2 As1 O1 147.98(12) . . ?
Cl1 As1 O1 87.29(10) . . ?
N1 As1 C1 33.83(14) . . ?
N2 As1 C1 34.00(13) . . ?
Cl1 As1 C1 102.94(10) . . ?
O1 As1 C1 114.47(12) . . ?
O2 S1 O3 112.7(4) . . ?
O2 S1 O1 116.3(3) . . ?
O3 S1 O1 112.5(3) . . ?
O2 S1 C29 105.8(3) . . ?
O3 S1 C29 104.8(3) . . ?
O1 S1 C29 103.3(2) . . ?
C1 N1 C2 128.0(3) . . ?
C1 N1 As1 94.6(2) . . ?
C2 N1 As1 136.7(3) . . ?
C1 N2 C11 127.4(3) . . ?
C1 N2 As1 90.6(3) . . ?
C11 N2 As1 132.1(3) . . ?
C1 N3 C20 123.7(3) . . ?
C1 N3 H3A 118.2 . . ?
C20 N3 H3A 118.2 . . ?
C5 C4 C3 123.0(4) . . ?
C5 C4 H4A 118.5 . . ?
C3 C4 H4A 118.5 . . ?
C6 C5 C4 118.0(4) . . ?
C6 C5 C9 120.8(4) . . ?
C4 C5 C9 121.1(4) . . ?
C16 C11 C12 121.5(4) . . ?
C16 C11 N2 119.0(4) . . ?
C12 C11 N2 119.5(4) . . ?
N3 C1 N1 125.1(4) . . ?
N3 C1 N2 128.6(4) . . ?
N1 C1 N2 106.3(3) . . ?
N3 C1 As1 172.4(3) . . ?
N1 C1 As1 51.61(19) . . ?
N2 C1 As1 55.3(2) . . ?
C6 C7 C2 117.7(4) . . ?
C6 C7 C10 120.9(4) . . ?
C2 C7 C10 121.3(4) . . ?
C15 C16 C11 118.0(4) . . ?
C15 C16 C19 119.2(4) . . ?
C11 C16 C19 122.7(4) . . ?
C3 C2 C7 121.7(4) . . ?
C3 C2 N1 119.9(4) . . ?
C7 C2 N1 118.5(4) . . ?
C14 C15 C16 122.7(4) . . ?
C14 C15 H15A 118.7 . . ?
C16 C15 H15A 118.7 . . ?
C13 C12 C11 117.8(4) . . ?
C13 C12 C17 120.4(4) . . ?
C11 C12 C17 121.7(4) . . ?
C4 C3 C2 117.2(4) . . ?
C4 C3 C8 120.6(4) . . ?
C2 C3 C8 122.2(4) . . ?
C15 C14 C13 118.1(4) . . ?
C15 C14 C18 121.6(5) . . ?
C13 C14 C18 120.3(5) . . ?
C5 C9 H9A 109.5 . . ?
C5 C9 H9B 109.5 . . ?
H9A C9 H9B 109.5 . . ?
C5 C9 H9C 109.5 . . ?
H9A C9 H9C 109.5 . . ?
H9B C9 H9C 109.5 . . ?
C5 C6 C7 122.3(4) . . ?
C5 C6 H6A 118.8 . . ?
C7 C6 H6A 118.8 . . ?
C16 C19 H19A 109.5 . . ?
C16 C19 H19B 109.5 . . ?
H19A C19 H19B 109.5 . . ?
C16 C19 H19C 109.5 . . ?
H19A C19 H19C 109.5 . . ?
H19B C19 H19C 109.5 . . ?
C3 C8 H8A 109.5 . . ?
C3 C8 H8B 109.5 . . ?
H8A C8 H8B 109.5 . . ?
C3 C8 H8C 109.5 . . ?
H8A C8 H8C 109.5 . . ?
H8B C8 H8C 109.5 . . ?
C14 C13 C12 121.5(4) . . ?
C14 C13 H13A 119.2 . . ?
C12 C13 H13A 119.2 . . ?
C7 C10 H10A 109.5 . . ?
C7 C10 H10B 109.5 . . ?
H10A C10 H10B 109.5 . . ?
C7 C10 H10C 109.5 . . ?
H10A C10 H10C 109.5 . . ?
H10B C10 H10C 109.5 . . ?
C12 C17 H17A 109.5 . . ?
C12 C17 H17B 109.5 . . ?
H17A C17 H17B 109.5 . . ?
C12 C17 H17C 109.5 . . ?
H17A C17 H17C 109.5 . . ?
H17B C17 H17C 109.5 . . ?
C14 C18 H18A 109.5 . . ?
C14 C18 H18B 109.5 . . ?
H18A C18 H18B 109.5 . . ?
C14 C18 H18C 109.5 . . ?
H18A C18 H18C 109.5 . . ?
H18B C18 H18C 109.5 . . ?
S1 O1 As1 124.79(18) . . ?
C22 C21 C20 117.6(4) . . ?
C22 C21 C26 121.3(4) . . ?
C20 C21 C26 121.1(4) . . ?
C21 C20 C25 122.0(4) . . ?
C21 C20 N3 118.0(4) . . ?
C25 C20 N3 119.9(4) . . ?
C24 C25 C20 117.3(4) . . ?
C24 C25 C28 120.3(4) . . ?
C20 C25 C28 122.3(4) . . ?
C23 C24 C25 122.6(4) . . ?
C23 C24 H24A 118.7 . . ?
C25 C24 H24A 118.7 . . ?
C21 C26 H26A 109.5 . . ?
C21 C26 H26B 109.5 . . ?
H26A C26 H26B 109.5 . . ?
C21 C26 H26C 109.5 . . ?
H26A C26 H26C 109.5 . . ?
H26B C26 H26C 109.5 . . ?
C25 C28 H28A 109.5 . . ?
C25 C28 H28B 109.5 . . ?
H28A C28 H28B 109.5 . . ?
C25 C28 H28C 109.5 . . ?
H28A C28 H28C 109.5 . . ?
H28B C28 H28C 109.5 . . ?
F2 C29 F3 107.6(5) . . ?
F2 C29 F1 106.6(5) . . ?
F3 C29 F1 109.1(5) . . ?
F2 C29 S1 112.1(4) . . ?
F3 C29 S1 109.9(4) . . ?
F1 C29 S1 111.3(3) . . ?
C24 C23 C22 118.0(4) . . ?
C24 C23 C27 121.5(5) . . ?
C22 C23 C27 120.6(4) . . ?
C23 C22 C21 122.3(4) . . ?
C23 C22 H22A 118.8 . . ?
C21 C22 H22A 118.8 . . ?
C23 C27 H27A 109.5 . . ?
C23 C27 H27B 109.5 . . ?
H27A C27 H27B 109.5 . . ?
C23 C27 H27C 109.5 . . ?
H27A C27 H27C 109.5 . . ?
H27B C27 H27C 109.5 . . ?

loop_
_geom_bond_atom_site_label_1
_geom_bond_atom_site_label_2
_geom_bond_distance
_geom_bond_site_symmetry_2
_geom_bond_publ_flag
As1 N1 1.891(3) . ?
As1 N2 1.979(3) . ?
As1 Cl1 2.1894(13) . ?
As1 O1 2.363(3) . ?
As1 C1 2.405(4) . ?
S1 O2 1.396(5) . ?
S1 O3 1.427(5) . ?
S1 O1 1.446(3) . ?
S1 C29 1.822(5) . ?
N1 C1 1.343(5) . ?
N1 C2 1.433(5) . ?
N2 C1 1.345(5) . ?
N2 C11 1.437(5) . ?
N3 C1 1.320(5) . ?
N3 C20 1.447(5) . ?
N3 H3A 0.8800 . ?
C4 C5 1.387(6) . ?
C4 C3 1.392(6) . ?
C4 H4A 0.9500 . ?
C5 C6 1.374(6) . ?
C5 C9 1.506(6) . ?
C11 C16 1.388(6) . ?
C11 C12 1.405(6) . ?
C7 C6 1.398(6) . ?
C7 C2 1.404(6) . ?
C7 C10 1.494(6) . ?
C16 C15 1.387(6) . ?
C16 C19 1.514(6) . ?
C2 C3 1.400(6) . ?
C15 C14 1.378(6) . ?
C15 H15A 0.9500 . ?
C12 C13 1.400(6) . ?
C12 C17 1.501(6) . ?
C3 C8 1.488(6) . ?
C14 C13 1.396(7) . ?
C14 C18 1.499(7) . ?
C9 H9A 0.9800 . ?
C9 H9B 0.9800 . ?
C9 H9C 0.9800 . ?
C6 H6A 0.9500 . ?
C19 H19A 0.9800 . ?
C19 H19B 0.9800 . ?
C19 H19C 0.9800 . ?
C8 H8A 0.9800 . ?
C8 H8B 0.9800 . ?
C8 H8C 0.9800 . ?
C13 H13A 0.9500 . ?
C10 H10A 0.9800 . ?
C10 H10B 0.9800 . ?
C10 H10C 0.9800 . ?
C17 H17A 0.9800 . ?
C17 H17B 0.9800 . ?
C17 H17C 0.9800 . ?
C18 H18A 0.9800 . ?
C18 H18B 0.9800 . ?
C18 H18C 0.9800 . ?
F1 C29 1.322(5) . ?
C21 C22 1.393(6) . ?
C21 C20 1.395(6) . ?
C21 C26 1.500(6) . ?
C20 C25 1.399(6) . ?
F2 C29 1.285(6) . ?
F3 C29 1.302(6) . ?
C25 C24 1.395(6) . ?
C25 C28 1.503(7) . ?
C24 C23 1.383(7) . ?
C24 H24A 0.9500 . ?
C26 H26A 0.9800 . ?
C26 H26B 0.9800 . ?
C26 H26C 0.9800 . ?
C28 H28A 0.9800 . ?
C28 H28B 0.9800 . ?
C28 H28C 0.9800 . ?
C23 C22 1.388(7) . ?
C23 C27 1.526(6) . ?
C22 H22A 0.9500 . ?
C27 H27A 0.9800 . ?
C27 H27B 0.9800 . ?
C27 H27C 0.9800 . ?
